data_9016063
loop_
_publ_author_name
'Mills, S. J.'
'Kampf, A. R.'
'Kolitsch, U.'
'Housley, R. M.'
'Raudsepp, M.'

_publ_section_title
;
 The crystal chemistry and crystal structure of kuksite, Pb3Zn3Te6+P2O14,
 and a note on the crystal structure of yafsoanite, (Ca,Pb)3Zn(TeO6)2
;
_journal_name_full 'American Mineralogist'
_journal_page_first 933
_journal_page_last 938
_journal_paper_doi 10.2138/am.2010.3483
_journal_volume 95
_journal_year 2010
_chemical_compound_source 'Blue Bell claims, Baker, San Bernardino County, California, USA'
_chemical_formula_sum 'As0.66 O14 P1.34 Pb3 Te Zn3'
_chemical_name_mineral Kuksite
_space_group_IT_number 150
_symmetry_space_group_name_Hall 'P 3 2"'
_symmetry_space_group_name_H-M 'P 3 2 1'
_cell_angle_alpha 90
_cell_angle_beta 90
_cell_angle_gamma 120
_cell_length_a 8.3942
_cell_length_b 8.3942
_cell_length_c 5.1847
_cell_formula_units_Z 1
_cell_volume 316.383
_database_code_amcsd 0005048
_exptl_crystal_density_diffrn 6.615
_cod_original_formula_sum 'Pb3 Te Zn3 (P1.34 As.66) O14'
_cod_database_code 9016063

loop_
_space_group_symop_operation_xyz
x,y,z
y,x,-z
-y,x-y,z
-x,-x+y,-z
-x+y,-x,z
x-y,-y,-z

loop_
_atom_site_aniso_label
_atom_site_aniso_U_11
_atom_site_aniso_U_22
_atom_site_aniso_U_33
_atom_site_aniso_U_12
_atom_site_aniso_U_13
_atom_site_aniso_U_23
Pb 0.03160 0.04090 0.02280 0.02050 0.00160 0.00320
Te 0.02480 0.02480 0.00860 0.01240 0.00000 0.00000
Zn 0.02290 0.02490 0.01560 0.01140 0.00110 -0.00050
P 0.02000 0.02000 0.02400 0.01000 0.00000 0.00000
As 0.02000 0.02000 0.02400 0.01000 0.00000 0.00000
O1 0.03200 0.04100 0.03000 0.01800 -0.00100 -0.00700
O2 0.04600 0.06000 0.05100 0.00100 0.00400 -0.00600
O3 0.03900 0.03900 0.03500 0.02000 0.00000 0.00000

loop_
_atom_site_label
_atom_site_fract_x
_atom_site_fract_y
_atom_site_fract_z
_atom_site_occupancy
_atom_site_U_iso_or_equiv
Pb 0.40870 0.00000 0.00000 1.00000 0.03070
Te 0.00000 0.00000 0.00000 1.00000 0.01940
Zn 0.00000 -0.25090 0.50000 1.00000 0.02140
P 0.33333 0.66667 0.53290 0.67000 0.02200
As 0.33333 0.66667 0.53290 0.33000 0.02200
O1 -0.12290 -0.21740 0.78840 1.00000 0.03400
O2 0.52240 -0.20230 0.66130 1.00000 0.06400
O3 0.33333 0.66667 0.24560 1.00000 0.03800

loop_
_cod_related_entry_id
_cod_related_entry_database
_cod_related_entry_code
1 AMCSD 0005048
